data_7010852
loop_
_publ_author_name
'Clarke, Matthew L.'
'Slawin, Alexandra M. Z.'
'Wheatley, Matthew V.'
'Woollins, J. Derek'

_publ_section_title
;
 Synthesis and structure of novel rhodium complexes of
 multi-functionalised amine-phosphine ligands
;
_journal_issue 23
_journal_name_full 'Journal of the Chemical Society, Dalton Transactions'
_journal_page_first 3421
_journal_paper_doi 10.1039/b104523g
_journal_year 2001
_chemical_formula_analytical 'C28 H32 Cl4 N2 P Rh'
_chemical_formula_moiety 'C27 H30 Cl2 N2 P Rh.C H2 Cl2'
_chemical_formula_structural 'C28 H32 Cl4 N2 P Rh'
_chemical_formula_sum 'C28 H32 Cl4 N2 P Rh'
_chemical_formula_weight 672.24
_space_group_IT_number 2
_symmetry_cell_setting triclinic
_symmetry_space_group_name_Hall '-P 1'
_symmetry_space_group_name_H-M 'P -1'
_atom_sites_solution_hydrogens geom
_atom_sites_solution_primary direct
_atom_sites_solution_secondary difmap
_audit_creation_method SHELXL
_cell_angle_alpha 97.6060(10)
_cell_angle_beta 94.2100(10)
_cell_angle_gamma 112.4040(10)
_cell_formula_units_Z 2
_cell_length_a 8.5863(4)
_cell_length_b 10.3041(5)
_cell_length_c 18.7795(9)
_cell_measurement_reflns_used 53
_cell_measurement_temperature 293(2)
_cell_measurement_theta_max 168
_cell_measurement_theta_min 12
_cell_volume 1508.60(13)
_computing_cell_refinement SMART/SAINT
_computing_data_collection SMART
_computing_data_reduction SAINT
_computing_molecular_graphics SHELXTL
_computing_publication_material SHELXTL
_computing_structure_refinement 'SHELXL-93 (Sheldrick, 1993)'
_computing_structure_solution 'SHELXS-86 (Sheldrick, 1990)'
_diffrn_ambient_temperature 293(2)
_diffrn_measurement_device SMART
_diffrn_measurement_method CCD
_diffrn_radiation_monochromator graphite
_diffrn_radiation_source 'fine-focus sealed tube'
_diffrn_radiation_type MoK\a
_diffrn_radiation_wavelength 0.71073
_diffrn_reflns_av_R_equivalents 0.0329
_diffrn_reflns_av_sigmaI/netI 0.0531
_diffrn_reflns_limit_h_max 9
_diffrn_reflns_limit_h_min -9
_diffrn_reflns_limit_k_max 11
_diffrn_reflns_limit_k_min -11
_diffrn_reflns_limit_l_max 20
_diffrn_reflns_limit_l_min -20
_diffrn_reflns_number 9484
_diffrn_reflns_theta_max 23.44
_diffrn_reflns_theta_min 2.17
_diffrn_standards_decay_% -
_diffrn_standards_interval_count -
_diffrn_standards_interval_time -
_diffrn_standards_number -
_exptl_absorpt_coefficient_mu 0.993
_exptl_absorpt_correction_T_max 1.000000
_exptl_absorpt_correction_T_min 0.847297
_exptl_absorpt_correction_type sadabs
_exptl_crystal_colour yellow
_exptl_crystal_density_diffrn 1.480
_exptl_crystal_density_meas ?
_exptl_crystal_density_method -
_exptl_crystal_description prism
_exptl_crystal_F_000 684
_exptl_crystal_size_max .15
_exptl_crystal_size_mid .1
_exptl_crystal_size_min .1
_refine_diff_density_max 0.776
_refine_diff_density_min -0.491
_refine_diff_density_rms 0.082
_refine_ls_extinction_coef 0.0000(8)
_refine_ls_extinction_expression Fc^*^=kFc[1+0.001xFc^2^\l^3^/sin(2\q)]^-1/4^
_refine_ls_extinction_method SHELXL
_refine_ls_goodness_of_fit_all 0.983
_refine_ls_goodness_of_fit_obs 1.034
_refine_ls_hydrogen_treatment riding
_refine_ls_matrix_type full
_refine_ls_number_parameters 330
_refine_ls_number_reflns 4326
_refine_ls_number_restraints 1
_refine_ls_restrained_S_all 1.083
_refine_ls_restrained_S_obs 1.034
_refine_ls_R_factor_all 0.0619
_refine_ls_R_factor_obs 0.0447
_refine_ls_shift/esd_max -0.438
_refine_ls_shift/esd_mean 0.003
_refine_ls_structure_factor_coef Fsqd
_refine_ls_weighting_details 'w=1/[\s^2^(Fo^2^)+(0.0722P)^2^+0.7036P] where P=(Fo^2^+2Fc^2^)/3'
_refine_ls_weighting_scheme calc
_refine_ls_wR_factor_all 0.1288
_refine_ls_wR_factor_obs 0.1102
_reflns_number_observed 3510
_reflns_number_total 4353
_reflns_observed_criterion >2sigma(I)
_cod_data_source_file b104523g.txt
_cod_data_source_block 8
_cod_depositor_comments
;
The following automatic conversions were performed:
'_symmetry_cell_setting' value 'Triclinic' changed to 'triclinic'
according to '/home/saulius/struct/CIF-dictionaries/cif_core.dic'
dictionary named 'cif_core.dic' version 2.4.1 from 2010-06-29.

Automatic conversion script
Id: cif_fix_enum 1527 2010-12-29 10:47:43Z saulius 

The following automatic conversions were performed:

'_exptl_crystal_density_meas' value '-' was changed to '?' - the
value is perceived as not measured.

Automatic conversion script
Id: cif_fix_values 3008 2015-01-20 13:52:24Z robertas 

The following automatic conversions were performed:

'_refine_ls_weighting_scheme' value 'calc
w=1/[\s^2^(Fo^2^)+(0.0722P)^2^+0.7036P] where P=(Fo^2^+2Fc^2^)/3' was
changed to 'calc'. New tag '_refine_ls_weighting_details' was
created. The value of the new tag was set to
'w=1/[\s^2^(Fo^2^)+(0.0722P)^2^+0.7036P] where P=(Fo^2^+2Fc^2^)/3'.

Automatic conversion script
Id: cif_fix_values 3143 2015-03-26 13:38:13Z robertas 
;
_cod_original_cell_volume 1508.60(12)
_cod_original_sg_symbol_H-M P-1
_cod_database_code 7010852

loop_
_symmetry_equiv_pos_as_xyz
'x, y, z'
'-x, -y, -z'

loop_
_atom_site_aniso_label
_atom_site_aniso_U_11
_atom_site_aniso_U_22
_atom_site_aniso_U_33
_atom_site_aniso_U_23
_atom_site_aniso_U_13
_atom_site_aniso_U_12
Rh1 0.0342(3) 0.0328(3) 0.0449(3) 0.0118(2) 0.0097(2) 0.0148(2)
Cl1 0.0517(8) 0.0641(9) 0.0690(10) 0.0227(7) 0.0285(7) 0.0315(7)
P1 0.0314(7) 0.0308(7) 0.0408(7) 0.0094(6) 0.0033(6) 0.0107(6)
C1 0.040(3) 0.039(3) 0.042(3) 0.015(2) 0.006(2) 0.015(2)
C2 0.057(4) 0.046(3) 0.059(4) 0.018(3) 0.013(3) 0.016(3)
C3 0.078(5) 0.052(4) 0.079(5) 0.035(4) 0.019(4) 0.017(3)
C4 0.075(5) 0.092(6) 0.065(4) 0.045(4) 0.027(4) 0.037(4)
C5 0.082(5) 0.075(5) 0.047(4) 0.022(3) 0.021(3) 0.044(4)
C6 0.061(4) 0.051(3) 0.045(3) 0.014(3) 0.006(3) 0.020(3)
C7 0.031(3) 0.030(3) 0.071(4) 0.017(3) 0.003(3) 0.008(2)
C8 0.047(4) 0.060(4) 0.084(5) 0.029(3) 0.028(3) 0.024(3)
C9 0.072(5) 0.095(6) 0.140(8) 0.043(5) 0.059(6) 0.045(5)
C10 0.048(5) 0.093(6) 0.210(12) 0.063(7) 0.029(6) 0.040(5)
C11 0.053(5) 0.073(5) 0.146(8) 0.036(5) -0.021(5) 0.025(4)
C12 0.052(4) 0.046(4) 0.088(5) 0.014(3) -0.014(3) 0.017(3)
N1 0.041(2) 0.033(2) 0.047(3) 0.006(2) 0.000(2) 0.013(2)
C13 0.032(3) 0.052(3) 0.039(3) 0.012(2) 0.009(2) 0.019(3)
N14 0.043(3) 0.050(3) 0.045(3) 0.015(2) 0.008(2) 0.026(2)
C15 0.068(4) 0.071(4) 0.067(4) 0.025(3) 0.000(3) 0.038(4)
C16 0.064(5) 0.124(7) 0.066(4) 0.037(4) -0.003(4) 0.049(5)
C17 0.061(4) 0.098(6) 0.042(4) 0.010(4) -0.008(3) 0.033(4)
C18 0.049(3) 0.071(4) 0.044(3) 0.000(3) -0.003(3) 0.021(3)
C21 0.049(4) 0.030(3) 0.110(6) 0.022(3) 0.018(4) 0.012(3)
C22 0.047(3) 0.043(3) 0.066(4) -0.004(3) 0.005(3) 0.001(3)
C23 0.033(3) 0.029(3) 0.113(6) 0.012(3) 0.005(3) 0.005(2)
C24 0.054(4) 0.039(4) 0.097(6) 0.000(3) 0.037(4) 0.000(3)
C25 0.070(5) 0.053(4) 0.072(5) 0.032(3) 0.014(4) -0.006(4)
C26 0.080(6) 0.043(4) 0.242(12) 0.023(6) 0.022(7) 0.033(4)
C27 0.128(8) 0.090(6) 0.077(5) -0.027(5) 0.016(5) -0.008(6)
C28 0.059(5) 0.051(5) 0.278(14) 0.038(6) -0.061(7) 0.003(4)
C29 0.145(9) 0.078(6) 0.211(11) -0.020(7) 0.136(9) 0.003(6)
C30 0.160(10) 0.138(9) 0.097(7) 0.078(6) 0.006(7) -0.025(8)
Cl2 0.108(2) 0.0466(10) 0.0806(12) 0.0065(8) -0.0157(11) 0.0068(10)
C40 0.070(5) 0.083(5) 0.075(5) 0.008(4) 0.012(4) 0.026(4)
Cl3 0.112(2) 0.0786(13) 0.0905(14) 0.0202(11) -0.0018(12) 0.0251(12)
Cl4 0.129(2) 0.112(2) 0.123(2) 0.0179(14) 0.014(2) 0.069(2)

loop_
_atom_site_label
_atom_site_type_symbol
_atom_site_fract_x
_atom_site_fract_y
_atom_site_fract_z
_atom_site_U_iso_or_equiv
_atom_site_thermal_displace_type
_atom_site_occupancy
_atom_site_calc_flag
_atom_site_refinement_flags
_atom_site_disorder_group
Rh1 Rh 0.29279(5) 0.12456(4) 0.27683(2) 0.0361(2) Uani 1 d . .
Cl1 Cl 0.0566(2) 0.1202(2) 0.33775(8) 0.0568(4) Uani 1 d . .
P1 P 0.2536(2) -0.10273(13) 0.29011(7) 0.0346(3) Uani 1 d . .
C1 C 0.1481(6) -0.1799(5) 0.3643(3) 0.0398(12) Uani 1 d . .
C2 C 0.0606(7) -0.3252(6) 0.3566(3) 0.0541(15) Uani 1 d . .
H2A H 0.0547(7) -0.3843(6) 0.3136(3) 0.065 Uiso 1 calc R .
C3 C -0.0186(9) -0.3829(7) 0.4135(4) 0.070(2) Uani 1 d . .
H3A H -0.0806(9) -0.4808(7) 0.4077(4) 0.084 Uiso 1 calc R .
C4 C -0.0074(9) -0.2995(8) 0.4773(4) 0.072(2) Uani 1 d . .
H4A H -0.0593(9) -0.3404(8) 0.5151(4) 0.087 Uiso 1 calc R .
C5 C 0.0803(9) -0.1547(7) 0.4861(3) 0.062(2) Uani 1 d . .
H5A H 0.0868(9) -0.0971(7) 0.5297(3) 0.075 Uiso 1 calc R .
C6 C 0.1603(8) -0.0938(6) 0.4290(3) 0.0526(14) Uani 1 d . .
H6A H 0.2212(8) 0.0042(6) 0.4348(3) 0.063 Uiso 1 calc R .
C7 C 0.4267(6) -0.1616(5) 0.2902(3) 0.0447(13) Uani 1 d . .
C8 C 0.4755(8) -0.2044(7) 0.2253(4) 0.060(2) Uani 1 d . .
H8A H 0.4168(8) -0.2054(7) 0.1815(4) 0.073 Uiso 1 calc R .
C9 C 0.6112(10) -0.2456(9) 0.2257(6) 0.094(3) Uani 1 d . .
H9A H 0.6441(10) -0.2726(9) 0.1820(6) 0.112 Uiso 1 calc R .
C10 C 0.6961(10) -0.2471(10) 0.2884(8) 0.109(4) Uani 1 d . .
H10A H 0.7850(10) -0.2775(10) 0.2875(8) 0.131 Uiso 1 calc R .
C11 C 0.6529(10) -0.2040(8) 0.3542(6) 0.091(3) Uani 1 d . .
H11A H 0.7143(10) -0.2025(8) 0.3974(6) 0.109 Uiso 1 calc R .
C12 C 0.5168(8) -0.1632(6) 0.3548(4) 0.064(2) Uani 1 d . .
H12A H 0.4850(8) -0.1365(6) 0.3988(4) 0.076 Uiso 1 calc R .
N1 N 0.1264(5) -0.1958(4) 0.2129(2) 0.0412(10) Uani 1 d D .
H1N H 0.0900(65) -0.2985(12) 0.1965(26) 0.051(15) Uiso 1 d D .
C13 C 0.0549(6) -0.1305(6) 0.1696(3) 0.0399(12) Uani 1 d . .
N14 N 0.1064(5) 0.0111(5) 0.1871(2) 0.0427(10) Uani 1 d . .
C15 C 0.0285(9) 0.0767(8) 0.1491(3) 0.065(2) Uani 1 d . .
H15A H 0.0580(9) 0.1738(8) 0.1636(3) 0.078 Uiso 1 calc R .
C16 C -0.0914(9) 0.0071(10) 0.0903(4) 0.080(2) Uani 1 d . .
H16A H -0.1410(9) 0.0557(10) 0.0645(4) 0.095 Uiso 1 calc R .
C17 C -0.1382(8) -0.1398(9) 0.0699(3) 0.067(2) Uani 1 d . .
H17A H -0.2172(8) -0.1897(9) 0.0291(3) 0.081 Uiso 1 calc R .
C18 C -0.0682(7) -0.2089(7) 0.1097(3) 0.057(2) Uani 1 d . .
H18A H -0.1011(7) -0.3070(7) 0.0976(3) 0.068 Uiso 1 calc R .
C21 C 0.4009(8) 0.3602(6) 0.2890(4) 0.063(2) Uani 1 d . .
C22 C 0.4768(8) 0.3129(6) 0.3477(3) 0.059(2) Uani 1 d . .
C23 C 0.5641(7) 0.2356(6) 0.3165(4) 0.061(2) Uani 1 d . .
C24 C 0.5378(8) 0.2234(6) 0.2412(4) 0.069(2) Uani 1 d . .
C25 C 0.4445(9) 0.3075(7) 0.2248(4) 0.072(2) Uani 1 d . .
C26 C 0.2999(11) 0.4485(8) 0.3000(6) 0.119(4) Uani 1 d . .
H26A H 0.2910(11) 0.4676(8) 0.3507(6) 0.179 Uiso 1 calc R .
H26B H 0.1882(11) 0.3982(8) 0.2733(6) 0.179 Uiso 1 calc R .
H26C H 0.3550(11) 0.5369(8) 0.2832(6) 0.179 Uiso 1 calc R .
C27 C 0.4721(13) 0.3543(10) 0.4270(4) 0.118(4) Uani 1 d . .
H27A H 0.4016(13) 0.4072(10) 0.4328(4) 0.177 Uiso 1 calc R .
H27B H 0.5853(13) 0.4122(10) 0.4506(4) 0.177 Uiso 1 calc R .
H27C H 0.4265(13) 0.2700(10) 0.4482(4) 0.177 Uiso 1 calc R .
C28 C 0.6802(10) 0.1860(8) 0.3595(7) 0.139(5) Uani 1 d . .
H28A H 0.7264(10) 0.1348(8) 0.3269(7) 0.208 Uiso 1 calc R .
H28B H 0.6168(10) 0.1247(8) 0.3907(7) 0.208 Uiso 1 calc R .
H28C H 0.7712(10) 0.2671(8) 0.3883(7) 0.208 Uiso 1 calc R .
C29 C 0.6240(13) 0.1585(10) 0.1881(6) 0.156(5) Uani 1 d . .
H29A H 0.5849(13) 0.1627(10) 0.1395(6) 0.233 Uiso 1 calc R .
H29B H 0.5967(13) 0.0610(10) 0.1929(6) 0.233 Uiso 1 calc R .
H29C H 0.7449(13) 0.2109(10) 0.1981(6) 0.233 Uiso 1 calc R .
C30 C 0.4026(15) 0.3374(12) 0.1517(5) 0.152(5) Uani 1 d . .
H30A H 0.4462(15) 0.2895(12) 0.1161(5) 0.228 Uiso 1 calc R .
H30B H 0.4533(15) 0.4382(12) 0.1521(5) 0.228 Uiso 1 calc R .
H30C H 0.2815(15) 0.3037(12) 0.1400(5) 0.228 Uiso 1 calc R .
Cl2 Cl -0.0090(3) -0.5223(2) 0.15961(10) 0.0878(6) Uani 1 d . .
C40 C 0.2291(9) -0.3397(8) 0.0174(4) 0.078(2) Uani 1 d . .
H40A H 0.1572(9) -0.3622(8) 0.0553(4) 0.093 Uiso 1 calc R .
H40B H 0.1561(9) -0.3685(8) -0.0287(4) 0.093 Uiso 1 calc R .
Cl3 Cl 0.3489(3) -0.1556(2) 0.03140(12) 0.0976(7) Uani 1 d . .
Cl4 Cl 0.3593(4) -0.4349(3) 0.01744(14) 0.1155(8) Uani 1 d . .

loop_
_atom_type_symbol
_atom_type_description
_atom_type_scat_dispersion_real
_atom_type_scat_dispersion_imag
_atom_type_scat_source
C C 0.0033 0.0016 'International Tables Vol C Tables 4.2.6.8 and 6.1.1.4'
H H 0.0000 0.0000 'International Tables Vol C Tables 4.2.6.8 and 6.1.1.4'
N N 0.0061 0.0033 'International Tables Vol C Tables 4.2.6.8 and 6.1.1.4'
P P 0.1023 0.0942 'International Tables Vol C Tables 4.2.6.8 and 6.1.1.4'
Cl Cl 0.1484 0.1585 'International Tables Vol C Tables 4.2.6.8 and 6.1.1.4'
Rh Rh -1.1178 0.9187 'International Tables Vol C Tables 4.2.6.8 and 6.1.1.4'

loop_
_geom_angle_atom_site_label_1
_geom_angle_atom_site_label_2
_geom_angle_atom_site_label_3
_geom_angle
_geom_angle_site_symmetry_1
_geom_angle_site_symmetry_3
_geom_angle_publ_flag
N14 Rh1 C24 110.2(2) . . ?
N14 Rh1 C22 155.8(2) . . ?
C24 Rh1 C22 63.3(2) . . ?
N14 Rh1 C23 146.6(2) . . ?
C24 Rh1 C23 37.5(3) . . ?
C22 Rh1 C23 37.2(2) . . ?
N14 Rh1 C21 116.7(2) . . ?
C24 Rh1 C21 63.2(2) . . ?
C22 Rh1 C21 39.1(2) . . ?
C23 Rh1 C21 63.2(2) . . ?
N14 Rh1 C25 97.3(2) . . ?
C24 Rh1 C25 38.0(3) . . ?
C22 Rh1 C25 62.8(2) . . ?
C23 Rh1 C25 62.2(3) . . ?
C21 Rh1 C25 36.4(3) . . ?
N14 Rh1 P1 80.65(12) . . ?
C24 Rh1 P1 108.3(2) . . ?
C22 Rh1 P1 123.4(2) . . ?
C23 Rh1 P1 100.2(2) . . ?
C21 Rh1 P1 162.1(2) . . ?
C25 Rh1 P1 143.4(2) . . ?
N14 Rh1 Cl1 84.43(12) . . ?
C24 Rh1 Cl1 155.3(2) . . ?
C22 Rh1 Cl1 95.1(2) . . ?
C23 Rh1 Cl1 128.5(2) . . ?
C21 Rh1 Cl1 92.7(2) . . ?
C25 Rh1 Cl1 123.0(2) . . ?
P1 Rh1 Cl1 93.37(5) . . ?
N1 P1 C7 103.6(2) . . ?
N1 P1 C1 106.9(2) . . ?
C7 P1 C1 101.6(2) . . ?
N1 P1 Rh1 100.8(2) . . ?
C7 P1 Rh1 121.6(2) . . ?
C1 P1 Rh1 120.5(2) . . ?
C6 C1 C2 119.7(5) . . ?
C6 C1 P1 120.2(4) . . ?
C2 C1 P1 120.0(4) . . ?
C1 C2 C3 119.5(6) . . ?
C4 C3 C2 121.2(6) . . ?
C5 C4 C3 120.1(6) . . ?
C4 C5 C6 119.6(6) . . ?
C1 C6 C5 119.8(6) . . ?
C8 C7 C12 118.2(5) . . ?
C8 C7 P1 120.4(4) . . ?
C12 C7 P1 121.5(5) . . ?
C7 C8 C9 120.1(7) . . ?
C10 C9 C8 120.9(8) . . ?
C9 C10 C11 120.8(8) . . ?
C10 C11 C12 119.0(8) . . ?
C11 C12 C7 120.9(7) . . ?
C13 N1 P1 120.1(4) . . ?
N14 C13 N1 117.3(4) . . ?
N14 C13 C18 121.3(5) . . ?
N1 C13 C18 121.4(5) . . ?
C13 N14 C15 118.6(5) . . ?
C13 N14 Rh1 120.0(3) . . ?
C15 N14 Rh1 121.3(4) . . ?
N14 C15 C16 122.9(7) . . ?
C15 C16 C17 118.2(6) . . ?
C18 C17 C16 119.8(6) . . ?
C17 C18 C13 119.0(6) . . ?
C25 C21 C22 106.7(6) . . ?
C25 C21 C26 129.1(8) . . ?
C22 C21 C26 124.2(7) . . ?
C25 C21 Rh1 72.6(3) . . ?
C22 C21 Rh1 68.7(3) . . ?
C26 C21 Rh1 124.0(5) . . ?
C23 C22 C21 107.5(6) . . ?
C23 C22 C27 127.4(7) . . ?
C21 C22 C27 124.9(7) . . ?
C23 C22 Rh1 72.1(3) . . ?
C21 C22 Rh1 72.2(3) . . ?
C27 C22 Rh1 125.5(5) . . ?
C22 C23 C24 109.1(6) . . ?
C22 C23 C28 123.9(8) . . ?
C24 C23 C28 126.8(8) . . ?
C22 C23 Rh1 70.7(3) . . ?
C24 C23 Rh1 70.2(4) . . ?
C28 C23 Rh1 129.3(4) . . ?
C23 C24 C25 107.8(6) . . ?
C23 C24 C29 125.3(9) . . ?
C25 C24 C29 125.7(9) . . ?
C23 C24 Rh1 72.3(3) . . ?
C25 C24 Rh1 74.0(4) . . ?
C29 C24 Rh1 128.9(5) . . ?
C21 C25 C24 108.6(6) . . ?
C21 C25 C30 124.9(9) . . ?
C24 C25 C30 126.5(9) . . ?
C21 C25 Rh1 71.0(3) . . ?
C24 C25 Rh1 68.1(3) . . ?
C30 C25 Rh1 127.8(5) . . ?
Cl4 C40 Cl3 111.5(4) . . ?

loop_
_geom_bond_atom_site_label_1
_geom_bond_atom_site_label_2
_geom_bond_distance
_geom_bond_site_symmetry_2
_geom_bond_publ_flag
Rh1 N14 2.104(4) . ?
Rh1 C24 2.160(6) . ?
Rh1 C22 2.169(5) . ?
Rh1 C23 2.186(6) . ?
Rh1 C21 2.217(6) . ?
Rh1 C25 2.238(6) . ?
Rh1 P1 2.2861(13) . ?
Rh1 Cl1 2.3889(14) . ?
P1 N1 1.679(4) . ?
P1 C7 1.807(5) . ?
P1 C1 1.822(5) . ?
C1 C6 1.378(7) . ?
C1 C2 1.377(8) . ?
C2 C3 1.387(8) . ?
C3 C4 1.353(10) . ?
C4 C5 1.372(10) . ?
C5 C6 1.406(8) . ?
C7 C8 1.389(8) . ?
C7 C12 1.394(8) . ?
C8 C9 1.384(10) . ?
C9 C10 1.343(13) . ?
C10 C11 1.381(13) . ?
C11 C12 1.385(10) . ?
N1 C13 1.369(6) . ?
C13 N14 1.339(7) . ?
C13 C18 1.404(8) . ?
N14 C15 1.347(7) . ?
C15 C16 1.361(9) . ?
C16 C17 1.400(10) . ?
C17 C18 1.352(9) . ?
C21 C25 1.392(10) . ?
C21 C22 1.469(9) . ?
C21 C26 1.484(9) . ?
C22 C23 1.391(9) . ?
C22 C27 1.501(10) . ?
C23 C24 1.397(10) . ?
C23 C28 1.512(9) . ?
C24 C25 1.432(10) . ?
C24 C29 1.516(10) . ?
C25 C30 1.493(10) . ?
C40 Cl4 1.746(8) . ?
C40 Cl3 1.751(8) . ?

loop_
_geom_torsion_atom_site_label_1
_geom_torsion_atom_site_label_2
_geom_torsion_atom_site_label_3
_geom_torsion_atom_site_label_4
_geom_torsion
_geom_torsion_site_symmetry_1
_geom_torsion_site_symmetry_2
_geom_torsion_site_symmetry_3
_geom_torsion_site_symmetry_4
_geom_torsion_publ_flag
N14 Rh1 P1 N1 7.8(2) . . . . ?
C24 Rh1 P1 N1 -100.5(3) . . . . ?
C22 Rh1 P1 N1 -170.1(2) . . . . ?
C23 Rh1 P1 N1 -138.4(3) . . . . ?
C21 Rh1 P1 N1 -158.9(6) . . . . ?
C25 Rh1 P1 N1 -81.8(3) . . . . ?
Cl1 Rh1 P1 N1 91.5(2) . . . . ?
N14 Rh1 P1 C7 121.2(3) . . . . ?
C24 Rh1 P1 C7 12.9(3) . . . . ?
C22 Rh1 P1 C7 -56.6(3) . . . . ?
C23 Rh1 P1 C7 -24.9(3) . . . . ?
C21 Rh1 P1 C7 -45.4(6) . . . . ?
C25 Rh1 P1 C7 31.6(4) . . . . ?
Cl1 Rh1 P1 C7 -155.0(2) . . . . ?
N14 Rh1 P1 C1 -109.4(2) . . . . ?
C24 Rh1 P1 C1 142.3(3) . . . . ?
C22 Rh1 P1 C1 72.8(3) . . . . ?
C23 Rh1 P1 C1 104.5(3) . . . . ?
C21 Rh1 P1 C1 84.0(6) . . . . ?
C25 Rh1 P1 C1 161.0(4) . . . . ?
Cl1 Rh1 P1 C1 -25.6(2) . . . . ?
N1 P1 C1 C6 -144.0(4) . . . . ?
C7 P1 C1 C6 107.7(5) . . . . ?
Rh1 P1 C1 C6 -30.0(5) . . . . ?
N1 P1 C1 C2 38.2(5) . . . . ?
C7 P1 C1 C2 -70.1(5) . . . . ?
Rh1 P1 C1 C2 152.2(4) . . . . ?
C6 C1 C2 C3 1.9(9) . . . . ?
P1 C1 C2 C3 179.7(5) . . . . ?
C1 C2 C3 C4 -2.0(10) . . . . ?
C2 C3 C4 C5 1.5(11) . . . . ?
C3 C4 C5 C6 -0.9(10) . . . . ?
C2 C1 C6 C5 -1.4(8) . . . . ?
P1 C1 C6 C5 -179.2(4) . . . . ?
C4 C5 C6 C1 0.8(9) . . . . ?
N1 P1 C7 C8 30.3(5) . . . . ?
C1 P1 C7 C8 141.1(4) . . . . ?
Rh1 P1 C7 C8 -81.7(5) . . . . ?
N1 P1 C7 C12 -150.8(4) . . . . ?
C1 P1 C7 C12 -40.0(5) . . . . ?
Rh1 P1 C7 C12 97.2(4) . . . . ?
C12 C7 C8 C9 -0.7(9) . . . . ?
P1 C7 C8 C9 178.2(5) . . . . ?
C7 C8 C9 C10 1.0(11) . . . . ?
C8 C9 C10 C11 -1.7(13) . . . . ?
C9 C10 C11 C12 2.0(13) . . . . ?
C10 C11 C12 C7 -1.7(11) . . . . ?
C8 C7 C12 C11 1.1(9) . . . . ?
P1 C7 C12 C11 -177.8(5) . . . . ?
C7 P1 N1 C13 -137.3(4) . . . . ?
C1 P1 N1 C13 115.9(4) . . . . ?
Rh1 P1 N1 C13 -10.9(4) . . . . ?
P1 N1 C13 N14 7.6(6) . . . . ?
P1 N1 C13 C18 -171.9(4) . . . . ?
N1 C13 N14 C15 -174.7(5) . . . . ?
C18 C13 N14 C15 4.8(8) . . . . ?
N1 C13 N14 Rh1 1.0(6) . . . . ?
C18 C13 N14 Rh1 -179.5(4) . . . . ?
C24 Rh1 N14 C13 100.1(4) . . . . ?
C22 Rh1 N14 C13 169.5(5) . . . . ?
C23 Rh1 N14 C13 88.3(5) . . . . ?
C21 Rh1 N14 C13 169.4(4) . . . . ?
C25 Rh1 N14 C13 137.0(4) . . . . ?
P1 Rh1 N14 C13 -6.0(3) . . . . ?
Cl1 Rh1 N14 C13 -100.4(4) . . . . ?
C24 Rh1 N14 C15 -84.3(5) . . . . ?
C22 Rh1 N14 C15 -14.9(7) . . . . ?
C23 Rh1 N14 C15 -96.1(5) . . . . ?
C21 Rh1 N14 C15 -15.1(5) . . . . ?
C25 Rh1 N14 C15 -47.5(5) . . . . ?
P1 Rh1 N14 C15 169.5(4) . . . . ?
Cl1 Rh1 N14 C15 75.2(4) . . . . ?
C13 N14 C15 C16 -5.0(9) . . . . ?
Rh1 N14 C15 C16 179.4(5) . . . . ?
N14 C15 C16 C17 1.6(11) . . . . ?
C15 C16 C17 C18 2.1(10) . . . . ?
C16 C17 C18 C13 -2.2(10) . . . . ?
N14 C13 C18 C17 -1.3(8) . . . . ?
N1 C13 C18 C17 178.2(5) . . . . ?
N14 Rh1 C21 C25 -63.6(5) . . . . ?
C24 Rh1 C21 C25 36.6(4) . . . . ?
C22 Rh1 C21 C25 116.4(5) . . . . ?
C23 Rh1 C21 C25 78.8(5) . . . . ?
C25 Rh1 C21 C25 0.000(2) . . . . ?
P1 Rh1 C21 C25 101.5(7) . . . . ?
Cl1 Rh1 C21 C25 -148.8(4) . . . . ?
N14 Rh1 C21 C22 179.9(3) . . . . ?
C24 Rh1 C21 C22 -79.8(4) . . . . ?
C22 Rh1 C21 C22 0.000(2) . . . . ?
C23 Rh1 C21 C22 -37.6(4) . . . . ?
C25 Rh1 C21 C22 -116.4(5) . . . . ?
P1 Rh1 C21 C22 -14.9(8) . . . . ?
Cl1 Rh1 C21 C22 94.8(3) . . . . ?
N14 Rh1 C21 C26 62.2(8) . . . . ?
C24 Rh1 C21 C26 162.4(9) . . . . ?
C22 Rh1 C21 C26 -117.7(9) . . . . ?
C23 Rh1 C21 C26 -155.4(8) . . . . ?
C25 Rh1 C21 C26 125.8(9) . . . . ?
P1 Rh1 C21 C26 -132.6(7) . . . . ?
Cl1 Rh1 C21 C26 -22.9(7) . . . . ?
C25 C21 C22 C23 0.7(6) . . . . ?
C26 C21 C22 C23 -178.7(6) . . . . ?
Rh1 C21 C22 C23 63.9(4) . . . . ?
C25 C21 C22 C27 175.5(6) . . . . ?
C26 C21 C22 C27 -4.0(10) . . . . ?
Rh1 C21 C22 C27 -121.4(6) . . . . ?
C25 C21 C22 Rh1 -63.1(4) . . . . ?
C26 C21 C22 Rh1 117.4(6) . . . . ?
Rh1 C21 C22 Rh1 0.0 . . . . ?
N14 Rh1 C22 C23 -116.0(6) . . . . ?
C24 Rh1 C22 C23 -36.3(4) . . . . ?
C23 Rh1 C22 C23 0.000(1) . . . . ?
C21 Rh1 C22 C23 -115.8(5) . . . . ?
C25 Rh1 C22 C23 -79.1(4) . . . . ?
P1 Rh1 C22 C23 58.7(4) . . . . ?
Cl1 Rh1 C22 C23 156.2(4) . . . . ?
N14 Rh1 C22 C21 -0.2(7) . . . . ?
C24 Rh1 C22 C21 79.5(4) . . . . ?
C23 Rh1 C22 C21 115.8(5) . . . . ?
C21 Rh1 C22 C21 0.000(2) . . . . ?
C25 Rh1 C22 C21 36.7(4) . . . . ?
P1 Rh1 C22 C21 174.6(3) . . . . ?
Cl1 Rh1 C22 C21 -88.0(3) . . . . ?
N14 Rh1 C22 C27 120.4(8) . . . . ?
C24 Rh1 C22 C27 -159.9(8) . . . . ?
C23 Rh1 C22 C27 -123.6(9) . . . . ?
C21 Rh1 C22 C27 120.5(8) . . . . ?
C25 Rh1 C22 C27 157.2(8) . . . . ?
P1 Rh1 C22 C27 -64.9(8) . . . . ?
Cl1 Rh1 C22 C27 32.6(7) . . . . ?
C21 C22 C23 C24 -4.0(6) . . . . ?
C27 C22 C23 C24 -178.6(6) . . . . ?
Rh1 C22 C23 C24 60.0(4) . . . . ?
C21 C22 C23 C28 171.1(6) . . . . ?
C27 C22 C23 C28 -3.5(10) . . . . ?
Rh1 C22 C23 C28 -125.0(6) . . . . ?
C21 C22 C23 Rh1 -64.0(4) . . . . ?
C27 C22 C23 Rh1 121.4(7) . . . . ?
Rh1 C22 C23 Rh1 0.0 . . . . ?
N14 Rh1 C23 C22 138.0(4) . . . . ?
C24 Rh1 C23 C22 119.6(5) . . . . ?
C22 Rh1 C23 C22 0.000(1) . . . . ?
C21 Rh1 C23 C22 39.5(4) . . . . ?
C25 Rh1 C23 C22 80.7(4) . . . . ?
P1 Rh1 C23 C22 -133.6(4) . . . . ?
Cl1 Rh1 C23 C22 -30.9(5) . . . . ?
N14 Rh1 C23 C24 18.4(6) . . . . ?
C24 Rh1 C23 C24 0.000(1) . . . . ?
C22 Rh1 C23 C24 -119.6(5) . . . . ?
C21 Rh1 C23 C24 -80.1(4) . . . . ?
C25 Rh1 C23 C24 -39.0(4) . . . . ?
P1 Rh1 C23 C24 106.8(4) . . . . ?
Cl1 Rh1 C23 C24 -150.5(3) . . . . ?
N14 Rh1 C23 C28 -103.4(9) . . . . ?
C24 Rh1 C23 C28 -121.8(10) . . . . ?
C22 Rh1 C23 C28 118.5(10) . . . . ?
C21 Rh1 C23 C28 158.1(9) . . . . ?
C25 Rh1 C23 C28 -160.8(9) . . . . ?
P1 Rh1 C23 C28 -15.0(9) . . . . ?
Cl1 Rh1 C23 C28 87.6(8) . . . . ?
C22 C23 C24 C25 5.7(7) . . . . ?
C28 C23 C24 C25 -169.2(6) . . . . ?
Rh1 C23 C24 C25 66.0(4) . . . . ?
C22 C23 C24 C29 174.1(6) . . . . ?
C28 C23 C24 C29 -0.7(10) . . . . ?
Rh1 C23 C24 C29 -125.6(7) . . . . ?
C22 C23 C24 Rh1 -60.3(4) . . . . ?
C28 C23 C24 Rh1 124.9(6) . . . . ?
Rh1 C23 C24 Rh1 0.0 . . . . ?
N14 Rh1 C24 C23 -169.3(3) . . . . ?
C22 Rh1 C24 C23 36.1(4) . . . . ?
C23 Rh1 C24 C23 0.000(1) . . . . ?
C21 Rh1 C24 C23 80.1(4) . . . . ?
C25 Rh1 C24 C23 115.2(5) . . . . ?
P1 Rh1 C24 C23 -82.8(3) . . . . ?
Cl1 Rh1 C24 C23 67.2(7) . . . . ?
N14 Rh1 C24 C25 75.4(4) . . . . ?
C22 Rh1 C24 C25 -79.2(4) . . . . ?
C23 Rh1 C24 C25 -115.2(5) . . . . ?
C21 Rh1 C24 C25 -35.1(4) . . . . ?
C25 Rh1 C24 C25 0.000(1) . . . . ?
P1 Rh1 C24 C25 161.9(4) . . . . ?
Cl1 Rh1 C24 C25 -48.0(8) . . . . ?
N14 Rh1 C24 C29 -47.8(10) . . . . ?
C22 Rh1 C24 C29 157.6(10) . . . . ?
C23 Rh1 C24 C29 121.5(11) . . . . ?
C21 Rh1 C24 C29 -158.4(10) . . . . ?
C25 Rh1 C24 C29 -123.3(11) . . . . ?
P1 Rh1 C24 C29 38.7(10) . . . . ?
Cl1 Rh1 C24 C29 -171.3(7) . . . . ?
C22 C21 C25 C24 2.7(7) . . . . ?
C26 C21 C25 C24 -177.8(6) . . . . ?
Rh1 C21 C25 C24 -57.8(4) . . . . ?
C22 C21 C25 C30 -176.1(7) . . . . ?
C26 C21 C25 C30 3.3(11) . . . . ?
Rh1 C21 C25 C30 123.3(7) . . . . ?
C22 C21 C25 Rh1 60.5(4) . . . . ?
C26 C21 C25 Rh1 -120.0(7) . . . . ?
Rh1 C21 C25 Rh1 0.0 . . . . ?
C23 C24 C25 C21 -5.2(7) . . . . ?
C29 C24 C25 C21 -173.6(6) . . . . ?
Rh1 C24 C25 C21 59.6(4) . . . . ?
C23 C24 C25 C30 173.6(7) . . . . ?
C29 C24 C25 C30 5.2(11) . . . . ?
Rh1 C24 C25 C30 -121.5(7) . . . . ?
C23 C24 C25 Rh1 -64.8(4) . . . . ?
C29 C24 C25 Rh1 126.8(7) . . . . ?
Rh1 C24 C25 Rh1 0.0 . . . . ?
N14 Rh1 C25 C21 126.2(4) . . . . ?
C24 Rh1 C25 C21 -120.1(6) . . . . ?
C22 Rh1 C25 C21 -39.5(4) . . . . ?
C23 Rh1 C25 C21 -81.7(4) . . . . ?
C21 Rh1 C25 C21 0.000(2) . . . . ?
P1 Rh1 C25 C21 -149.7(3) . . . . ?
Cl1 Rh1 C25 C21 38.1(5) . . . . ?
N14 Rh1 C25 C24 -113.7(4) . . . . ?
C24 Rh1 C25 C24 0.000(2) . . . . ?
C22 Rh1 C25 C24 80.7(4) . . . . ?
C23 Rh1 C25 C24 38.5(4) . . . . ?
C21 Rh1 C25 C24 120.1(6) . . . . ?
P1 Rh1 C25 C24 -29.6(6) . . . . ?
Cl1 Rh1 C25 C24 158.3(4) . . . . ?
N14 Rh1 C25 C30 6.3(9) . . . . ?
C24 Rh1 C25 C30 119.9(11) . . . . ?
C22 Rh1 C25 C30 -159.4(10) . . . . ?
C23 Rh1 C25 C30 158.4(10) . . . . ?
C21 Rh1 C25 C30 -119.9(11) . . . . ?
P1 Rh1 C25 C30 90.3(9) . . . . ?
Cl1 Rh1 C25 C30 -81.8(9) . . . . ?
